data_7135119
loop_
_publ_author_name
'Liu, Luyao'
'Xiao, Chenfa'
'Li, Yin'
'Wan, Jiaxing'
'Tang, Ben Zhong'
'Wang, Zhiming'

_publ_section_title
;
 An ultra-simple construction strategy for uncommon 3,4-diaryl-modified
 maleimide luminophores and their unique aggregation-induced asymmetric
 effect (AIAE) on conformation.
;
_journal_issue 93
_journal_name_full 'Chemical communications (Cambridge, England)'
_journal_page_first 18380
_journal_page_last 18383
_journal_paper_doi 10.1039/d5cc04662a
_journal_volume 61
_journal_year 2025
_chemical_formula_moiety 'C25 H18 N2 O4'
_chemical_formula_sum 'C25 H18 N2 O4'
_chemical_formula_weight 410.41
_chemical_name_systematic SMAS-CN
_space_group_crystal_system triclinic
_space_group_IT_number 2
_space_group_name_Hall '-P 1'
_space_group_name_H-M_alt 'P -1'
_atom_sites_solution_hydrogens geom
_atom_sites_solution_primary direct
_audit_creation_date 2025-02-13
_audit_creation_method
;
Olex2 1.5-beta
(compiled 2022.04.07 svn.rca3783a0 for OlexSys, GUI svn.r6439)
;
_audit_update_record
;
2025-08-13 deposited with the CCDC.	2025-10-10 downloaded from the CCDC.
;
_cell_angle_alpha 103.249(2)
_cell_angle_beta 101.047(2)
_cell_angle_gamma 92.876(2)
_cell_formula_units_Z 2
_cell_length_a 8.1541(2)
_cell_length_b 8.1820(2)
_cell_length_c 15.3186(3)
_cell_measurement_reflns_used 7511
_cell_measurement_temperature 100.00(10)
_cell_measurement_theta_max 72.5150
_cell_measurement_theta_min 3.0120
_cell_volume 971.63(4)
_computing_cell_refinement 'CrysAlisPro 1.171.43.121a (Rigaku OD, 2024)'
_computing_data_collection 'CrysAlisPro system (CCD 43.121a 64-bit (release 24-04-2024))'
_computing_data_reduction 'CrysAlisPro 1.171.43.121a (Rigaku OD, 2024)'
_computing_molecular_graphics 'Olex2 1.5-beta (Dolomanov et al., 2009)'
_computing_publication_material 'Olex2 1.5-beta (Dolomanov et al., 2009)'
_computing_structure_refinement 'SHELXL 2018/3 (Sheldrick, 2015)'
_computing_structure_solution 'SHELXS  (Sheldrick, 2008)'
_diffrn_ambient_environment N~2~
_diffrn_ambient_temperature 100.00(10)
_diffrn_detector 'Hybrid Pixel Array Detector'
_diffrn_detector_area_resol_mean 10.0000
_diffrn_detector_type HyPix
_diffrn_measured_fraction_theta_full 0.990
_diffrn_measured_fraction_theta_max 0.939
_diffrn_measurement_details
;
List of Runs (angles in degrees, time in seconds):

  # Type    Start    End  Width  t~exp~   \w     \q     \k     \f   Frames
#--------------------------------------------------------------------------
  1  \w     90.00 150.00   0.50    0.05    --  109.42 140.00-150.00  120
  2  \w    136.00 171.00   0.50    0.05    --  109.42  45.00-150.00   70
  3  \w     85.00 120.00   0.50    0.05    --  109.42  45.00-150.00   70
  4  \w    104.00 157.00   0.50    0.05    --  109.42 112.00 165.00  106
  5  \w     22.00 118.00   0.50    0.05    --   36.54  19.00  60.00  192
  6  \w     25.00  69.00   0.50    0.05    --   36.54-112.00  73.00   88
  7  \w     37.00  62.00   0.50    0.05    --  109.42-112.00  73.00   50
  8  \w     58.00  92.00   0.50    0.05    --  109.42 -95.00 -30.00   68
  9  \w     27.00  87.00   0.50    0.05    --   36.54-140.00-150.00  120
 10  \w     71.00  96.00   0.50    0.05    --   36.54-140.00-180.00   50
 11  \w     43.00  91.00   0.50    0.05    --  109.42 -95.00-120.00   96
 12  \w     31.00  57.00   0.50    0.05    --  109.42 -77.00-180.00   52
 13  \w    -47.00 -18.00   0.50    0.05    --   36.54 -19.00 -90.00   58
 14  \w    -51.00 -18.00   0.50    0.05    --   36.54 -19.00 -60.00   66
 15  \w    -47.00 -16.00   0.50    0.05    --   36.54 -19.00  60.00   62
 16  \w    -48.00 -17.00   0.50    0.05    --   36.54 -19.00  90.00   62
 17  \w   -128.00 -36.00   0.50    0.05    -- -103.00 -15.00-150.00  184
 18  \w    -56.00 -23.00   0.50    0.05    --  -36.54 -57.00 -90.00   66
 19  \w    -51.00 -10.00   0.50    0.05    --  -36.54 -57.00 -60.00   82
 20  \w   -126.00 -75.00   0.50    0.05    -- -103.00 -45.00 120.00  102
 21  \w   -164.00-138.00   0.50    0.05    -- -103.00 -45.00 120.00   52
 22  \w   -158.00-128.00   0.50    0.05    -- -103.00 -30.00   0.00   60
 23  \w   -160.00 -80.00   0.50    0.05    -- -103.00 -61.00-150.00  160
 24  \w   -107.00 -71.00   0.50    0.05    -- -103.00 -30.00   0.00   72
 25  \w   -153.00 -81.00   0.50    0.05    -- -103.00 -61.00   0.00  144
 26  \w   -159.00-134.00   0.50    0.05    -- -103.00-112.00  73.00   50
 27  \w    -71.00 -45.00   0.50    0.05    -- -103.00  77.00 120.00   52
 28  \w    -55.00 -29.00   0.50    0.05    -- -103.00  77.00 -30.00   52
 29  \w    -66.00 -34.00   0.50    0.05    -- -103.00  77.00 -60.00   64
 30  \w    -69.00 -38.00   0.50    0.05    -- -103.00  77.00 -90.00   62
 31  \w     -3.00  32.00   0.50    0.05    --  -36.54  38.00 -90.00   70
 32  \w    -93.00 -65.00   0.50    0.05    -- -103.00  98.00-154.03   56
 33  \w   -106.00 -79.00   0.50    0.05    -- -103.00 136.00-148.19   54
 34  \w   -108.00 -79.00   0.50    0.05    -- -103.00 140.00 -90.00   58
 35  \w   -107.00 -28.00   0.50    0.05    -- -103.00 140.00 -60.00  158
 36  \w    -65.00 -29.00   0.50    0.05    -- -103.00 140.00-120.00   72
 37  \w    -63.00 -31.00   0.50    0.05    -- -103.00 140.00 -90.00   64
 38  \w    -98.00 -63.00   0.50    0.05    -- -103.00 119.00  15.52   70
 39  \w    -98.00 -24.00   0.50    0.05    -- -103.00 117.00  38.29  148
 40  \w    -98.00 -25.00   0.50    0.05    -- -103.00 117.00  97.11  146
 41  \w    -92.00 -58.00   0.50    0.05    -- -103.00 114.00 122.97   68
 42  \w    -53.00 -25.00   0.50    0.05    -- -103.00 114.00 122.97   56
 43  \w    -90.00 -65.00   0.50    0.05    -- -103.00 112.00 165.00   50
 44  \w    -78.00 -13.00   0.50    0.05    --  -36.54 112.00 165.00  130
 45  \w    -57.00 -22.00   0.50    0.05    -- -103.00  98.00-154.03   70
;
_diffrn_measurement_device 'four-circle diffractometer'
_diffrn_measurement_device_type 'ROD, Synergy Custom system, HyPix'
_diffrn_measurement_method '\w scans'
_diffrn_orient_matrix_type 'CrysAlisPro convention (1999,Acta A55,543-557)'
_diffrn_orient_matrix_UB_11 -0.0559947000
_diffrn_orient_matrix_UB_12 0.1653549000
_diffrn_orient_matrix_UB_13 0.0515730000
_diffrn_orient_matrix_UB_21 -0.1120286000
_diffrn_orient_matrix_UB_22 0.0169079000
_diffrn_orient_matrix_UB_23 -0.0900402000
_diffrn_orient_matrix_UB_31 -0.1474199000
_diffrn_orient_matrix_UB_32 -0.1007735000
_diffrn_orient_matrix_UB_33 0.0198719000
_diffrn_radiation_monochromator mirror
_diffrn_radiation_probe x-ray
_diffrn_radiation_type 'Cu K\a'
_diffrn_radiation_wavelength 1.54184
_diffrn_reflns_av_R_equivalents 0.0131
_diffrn_reflns_av_unetI/netI 0.0141
_diffrn_reflns_Laue_measured_fraction_full 0.990
_diffrn_reflns_Laue_measured_fraction_max 0.939
_diffrn_reflns_limit_h_max 9
_diffrn_reflns_limit_h_min -9
_diffrn_reflns_limit_k_max 9
_diffrn_reflns_limit_k_min -10
_diffrn_reflns_limit_l_max 18
_diffrn_reflns_limit_l_min -18
_diffrn_reflns_number 8588
_diffrn_reflns_point_group_measured_fraction_full 0.990
_diffrn_reflns_point_group_measured_fraction_max 0.939
_diffrn_reflns_theta_full 67.684
_diffrn_reflns_theta_max 72.661
_diffrn_reflns_theta_min 3.031
_diffrn_source 'Rotating-anode X-ray tube'
_diffrn_source_type 'Rigaku (Cu) X-ray Source'
_exptl_absorpt_coefficient_mu 0.787
_exptl_absorpt_correction_T_max 1.00000
_exptl_absorpt_correction_T_min 0.91123
_exptl_absorpt_correction_type multi-scan
_exptl_absorpt_process_details
;
CrysAlisPro 1.171.43.121a (Rigaku Oxford Diffraction, 2024)
Empirical absorption correction using spherical harmonics,
implemented in SCALE3 ABSPACK scaling algorithm.
;
_exptl_crystal_colour 'clear light yellow'
_exptl_crystal_density_diffrn 1.403
_exptl_crystal_description block
_exptl_crystal_F_000 428
_exptl_crystal_size_max 0.16
_exptl_crystal_size_mid 0.13
_exptl_crystal_size_min 0.12
_refine_diff_density_max 0.246
_refine_diff_density_min -0.212
_refine_diff_density_rms 0.040
_refine_ls_extinction_method none
_refine_ls_goodness_of_fit_ref 1.055
_refine_ls_hydrogen_treatment constr
_refine_ls_matrix_type full
_refine_ls_number_parameters 282
_refine_ls_number_reflns 3610
_refine_ls_number_restraints 0
_refine_ls_restrained_S_all 1.055
_refine_ls_R_factor_all 0.0335
_refine_ls_R_factor_gt 0.0325
_refine_ls_shift/su_max 0.000
_refine_ls_shift/su_mean 0.000
_refine_ls_structure_factor_coef Fsqd
_refine_ls_weighting_details 'w=1/[\s^2^(Fo^2^)+(0.0429P)^2^+0.3602P] where P=(Fo^2^+2Fc^2^)/3'
_refine_ls_weighting_scheme calc
_refine_ls_wR_factor_gt 0.0837
_refine_ls_wR_factor_ref 0.0845
_reflns_Friedel_coverage 0.000
_reflns_number_gt 3471
_reflns_number_total 3610
_reflns_threshold_expression 'I > 2\s(I)'
_cod_data_source_file d5cc04662a2.cif
_cod_data_source_block lly_1_3
_cod_depositor_comments 'Adding full bibliography for 7135119--7135120.cif.'
_cod_database_code 7135119
_shelx_shelxl_version_number 2018/3
_chemical_oxdiff_formula 'C  H O N B F Cl'
_shelx_space_group_comment
;
The symmetry employed for this shelxl refinement is uniquely defined
by the following loop, which should always be used as a source of
symmetry information in preference to the above space-group names.
They are only intended as comments.
;
_olex2_refinement_description
;
1. Fixed Uiso
 At 1.2 times of:
  All C(H) groups
 At 1.5 times of:
  All C(H,H,H) groups
2.a Aromatic/amide H refined with riding coordinates:
 C2(H2), C3(H3), C5(H5), C6(H6), C12(H12), C13(H13), C15(H15), C16(H16),
 C20(H20), C21(H21), C23(H23), C24(H24)
2.b Idealised Me refined as rotating group:
 C17(H17A,H17B,H17C), C18(H18A,H18B,H18C)
;
_olex2_submission_special_instructions 'No special instructions were received'
_oxdiff_exptl_absorpt_empirical_details
;
Empirical correction (ABSPACK) includes:
- Absorption correction using spherical harmonics
- Frame scaling
;
_oxdiff_exptl_absorpt_empirical_full_max 2.376
_oxdiff_exptl_absorpt_empirical_full_min 0.626

loop_
_space_group_symop_operation_xyz
'x, y, z'
'-x, -y, -z'

loop_
_atom_site_label
_atom_site_type_symbol
_atom_site_fract_x
_atom_site_fract_y
_atom_site_fract_z
_atom_site_U_iso_or_equiv
_atom_site_adp_type
_atom_site_occupancy
_atom_site_site_symmetry_order
_atom_site_calc_flag
_atom_site_refinement_flags_posn
_atom_site_refinement_flags_adp
_atom_site_refinement_flags_occupancy
_atom_site_disorder_assembly
_atom_site_disorder_group
O1 O 0.19770(10) -0.11702(10) 0.00044(6) 0.02426(19) Uani 1 1 d . . . . .
O2 O 0.49281(10) 0.16659(10) 0.59906(5) 0.02230(19) Uani 1 1 d . . . . .
O3 O 0.88089(10) 0.69586(10) 0.43356(5) 0.01989(18) Uani 1 1 d . . . . .
O4 O 0.62939(10) 0.60716(10) 0.13119(5) 0.02209(19) Uani 1 1 d . . . . .
N1 N 0.78244(11) 0.69328(11) 0.28113(6) 0.0174(2) Uani 1 1 d . . . . .
N2 N 1.07842(14) 1.44853(13) 0.23601(7) 0.0281(2) Uani 1 1 d . . . . .
C1 C 0.50506(13) 0.29351(14) 0.17803(7) 0.0170(2) Uani 1 1 d . . . . .
C2 C 0.36418(14) 0.31331(14) 0.11419(8) 0.0205(2) Uani 1 1 d . . . . .
H2 H 0.336702 0.423413 0.110672 0.025 Uiso 1 1 calc R U . . .
C3 C 0.26502(15) 0.17426(15) 0.05640(8) 0.0219(2) Uani 1 1 d . . . . .
H3 H 0.167664 0.189355 0.014870 0.026 Uiso 1 1 calc R U . . .
C4 C 0.30659(14) 0.01167(14) 0.05848(7) 0.0189(2) Uani 1 1 d . . . . .
C5 C 0.45030(14) -0.01044(14) 0.11864(8) 0.0188(2) Uani 1 1 d . . . . .
H5 H 0.482363 -0.120427 0.118790 0.023 Uiso 1 1 calc R U . . .
C6 C 0.54605(14) 0.13025(14) 0.17835(7) 0.0185(2) Uani 1 1 d . . . . .
H6 H 0.642210 0.114904 0.220621 0.022 Uiso 1 1 calc R U . . .
C7 C 0.67034(14) 0.58400(14) 0.20715(7) 0.0176(2) Uani 1 1 d . . . . .
C8 C 0.61051(13) 0.43981(13) 0.24163(7) 0.0174(2) Uani 1 1 d . . . . .
C9 C 0.67462(13) 0.47072(13) 0.33276(7) 0.0169(2) Uani 1 1 d . . . . .
C10 C 0.79199(13) 0.63075(13) 0.35984(7) 0.0168(2) Uani 1 1 d . . . . .
C11 C 0.63584(14) 0.38352(13) 0.40106(7) 0.0170(2) Uani 1 1 d . . . . .
C12 C 0.75113(14) 0.38808(14) 0.48186(8) 0.0183(2) Uani 1 1 d . . . . .
H12 H 0.860316 0.444152 0.491522 0.022 Uiso 1 1 calc R U . . .
C13 C 0.71066(14) 0.31299(14) 0.54842(8) 0.0189(2) Uani 1 1 d . . . . .
H13 H 0.792383 0.314310 0.601953 0.023 Uiso 1 1 calc R U . . .
C14 C 0.54937(14) 0.23578(13) 0.53606(8) 0.0183(2) Uani 1 1 d . . . . .
C15 C 0.43193(14) 0.22854(14) 0.45541(8) 0.0194(2) Uani 1 1 d . . . . .
H15 H 0.322261 0.174038 0.446489 0.023 Uiso 1 1 calc R U . . .
C16 C 0.47481(14) 0.30016(14) 0.38894(8) 0.0186(2) Uani 1 1 d . . . . .
H16 H 0.394577 0.293271 0.334028 0.022 Uiso 1 1 calc R U . . .
C17 C 0.60937(16) 0.17254(16) 0.68249(8) 0.0260(3) Uani 1 1 d . . . . .
H17A H 0.707025 0.114671 0.668569 0.039 Uiso 1 1 calc R U . . .
H17B H 0.555240 0.116632 0.721215 0.039 Uiso 1 1 calc R U . . .
H17C H 0.645820 0.290417 0.714941 0.039 Uiso 1 1 calc R U . . .
C18 C 0.23262(17) -0.28550(15) 0.00329(9) 0.0292(3) Uani 1 1 d . . . . .
H18A H 0.147027 -0.365701 -0.042123 0.044 Uiso 1 1 calc R U . . .
H18B H 0.231295 -0.301570 0.064618 0.044 Uiso 1 1 calc R U . . .
H18C H 0.343475 -0.304675 -0.010680 0.044 Uiso 1 1 calc R U . . .
C19 C 0.86632(13) 0.84674(13) 0.27685(7) 0.0175(2) Uani 1 1 d . . . . .
C20 C 0.89371(14) 0.98700(14) 0.35155(8) 0.0189(2) Uani 1 1 d . . . . .
H20 H 0.864320 0.978393 0.407528 0.023 Uiso 1 1 calc R U . . .
C21 C 0.96426(14) 1.13900(14) 0.34315(8) 0.0194(2) Uani 1 1 d . . . . .
H21 H 0.986670 1.234126 0.394183 0.023 Uiso 1 1 calc R U . . .
C22 C 1.00242(13) 1.15256(14) 0.25989(8) 0.0186(2) Uani 1 1 d . . . . .
C23 C 0.91667(14) 0.85704(14) 0.19597(8) 0.0198(2) Uani 1 1 d . . . . .
H23 H 0.906426 0.758874 0.147321 0.024 Uiso 1 1 calc R U . . .
C24 C 0.98150(14) 1.01029(14) 0.18668(8) 0.0202(2) Uani 1 1 d . . . . .
H24 H 1.011596 1.018627 0.130827 0.024 Uiso 1 1 calc R U . . .
C25 C 1.04930(14) 1.31678(14) 0.24719(8) 0.0210(2) Uani 1 1 d . . . . .

loop_
_atom_site_aniso_label
_atom_site_aniso_U_11
_atom_site_aniso_U_22
_atom_site_aniso_U_33
_atom_site_aniso_U_23
_atom_site_aniso_U_13
_atom_site_aniso_U_12
O1 0.0250(4) 0.0190(4) 0.0240(4) 0.0020(3) -0.0020(3) -0.0010(3)
O2 0.0231(4) 0.0257(4) 0.0205(4) 0.0098(3) 0.0059(3) 0.0007(3)
O3 0.0185(4) 0.0223(4) 0.0177(4) 0.0052(3) 0.0008(3) 0.0005(3)
O4 0.0273(4) 0.0211(4) 0.0170(4) 0.0063(3) 0.0012(3) -0.0004(3)
N1 0.0190(5) 0.0170(4) 0.0159(4) 0.0043(4) 0.0030(4) 0.0005(4)
N2 0.0288(6) 0.0222(5) 0.0327(6) 0.0057(4) 0.0073(5) -0.0008(4)
C1 0.0168(5) 0.0190(5) 0.0158(5) 0.0048(4) 0.0043(4) 0.0006(4)
C2 0.0222(6) 0.0188(5) 0.0207(6) 0.0067(4) 0.0026(4) 0.0034(4)
C3 0.0202(6) 0.0239(6) 0.0200(6) 0.0065(5) -0.0013(4) 0.0028(4)
C4 0.0191(5) 0.0207(6) 0.0158(5) 0.0027(4) 0.0041(4) -0.0011(4)
C5 0.0199(5) 0.0182(5) 0.0200(5) 0.0062(4) 0.0062(4) 0.0032(4)
C6 0.0160(5) 0.0221(6) 0.0182(5) 0.0072(4) 0.0026(4) 0.0028(4)
C7 0.0173(5) 0.0175(5) 0.0176(5) 0.0034(4) 0.0038(4) 0.0030(4)
C8 0.0160(5) 0.0179(5) 0.0192(5) 0.0058(4) 0.0040(4) 0.0038(4)
C9 0.0147(5) 0.0173(5) 0.0190(5) 0.0045(4) 0.0035(4) 0.0037(4)
C10 0.0150(5) 0.0180(5) 0.0182(5) 0.0048(4) 0.0047(4) 0.0044(4)
C11 0.0179(5) 0.0164(5) 0.0173(5) 0.0038(4) 0.0051(4) 0.0039(4)
C12 0.0160(5) 0.0184(5) 0.0202(5) 0.0043(4) 0.0035(4) 0.0017(4)
C13 0.0195(5) 0.0190(5) 0.0177(5) 0.0046(4) 0.0020(4) 0.0039(4)
C14 0.0216(5) 0.0161(5) 0.0190(5) 0.0051(4) 0.0072(4) 0.0044(4)
C15 0.0160(5) 0.0203(5) 0.0217(6) 0.0040(4) 0.0050(4) 0.0010(4)
C16 0.0167(5) 0.0207(5) 0.0176(5) 0.0038(4) 0.0021(4) 0.0037(4)
C17 0.0308(6) 0.0291(6) 0.0201(6) 0.0108(5) 0.0046(5) 0.0009(5)
C18 0.0315(7) 0.0184(6) 0.0321(7) 0.0005(5) 0.0006(5) 0.0002(5)
C19 0.0149(5) 0.0173(5) 0.0202(5) 0.0060(4) 0.0020(4) 0.0022(4)
C20 0.0181(5) 0.0215(5) 0.0173(5) 0.0049(4) 0.0032(4) 0.0030(4)
C21 0.0168(5) 0.0189(5) 0.0197(5) 0.0011(4) 0.0010(4) 0.0021(4)
C22 0.0135(5) 0.0186(5) 0.0229(6) 0.0053(4) 0.0012(4) 0.0007(4)
C23 0.0211(5) 0.0186(5) 0.0185(5) 0.0020(4) 0.0043(4) 0.0010(4)
C24 0.0194(5) 0.0228(6) 0.0189(5) 0.0058(4) 0.0046(4) 0.0005(4)
C25 0.0177(5) 0.0218(6) 0.0215(6) 0.0027(4) 0.0026(4) 0.0003(4)

loop_
_atom_type_symbol
_atom_type_description
_atom_type_scat_dispersion_real
_atom_type_scat_dispersion_imag
_atom_type_scat_source
C C 0.0181 0.0091 'International Tables Vol C Tables 4.2.6.8 and 6.1.1.4'
H H 0.0000 0.0000 'International Tables Vol C Tables 4.2.6.8 and 6.1.1.4'
N N 0.0311 0.0180 'International Tables Vol C Tables 4.2.6.8 and 6.1.1.4'
O O 0.0492 0.0322 'International Tables Vol C Tables 4.2.6.8 and 6.1.1.4'

loop_
_geom_angle_atom_site_label_1
_geom_angle_atom_site_label_2
_geom_angle_atom_site_label_3
_geom_angle
_geom_angle_site_symmetry_1
_geom_angle_site_symmetry_3
_geom_angle_publ_flag
C4 O1 C18 117.43(9) . . ?
C14 O2 C17 117.12(9) . . ?
C7 N1 C19 124.66(9) . . ?
C10 N1 C7 109.46(9) . . ?
C10 N1 C19 125.82(9) . . ?
C2 C1 C8 121.51(10) . . ?
C6 C1 C2 118.13(10) . . ?
C6 C1 C8 120.34(10) . . ?
C1 C2 H2 119.7 . . ?
C3 C2 C1 120.55(10) . . ?
C3 C2 H2 119.7 . . ?
C2 C3 H3 119.7 . . ?
C2 C3 C4 120.52(10) . . ?
C4 C3 H3 119.7 . . ?
O1 C4 C3 115.85(10) . . ?
O1 C4 C5 124.40(10) . . ?
C5 C4 C3 119.75(10) . . ?
C4 C5 H5 120.4 . . ?
C6 C5 C4 119.13(10) . . ?
C6 C5 H5 120.4 . . ?
C1 C6 H6 119.1 . . ?
C5 C6 C1 121.82(10) . . ?
C5 C6 H6 119.1 . . ?
O4 C7 N1 125.35(10) . . ?
O4 C7 C8 127.62(10) . . ?
N1 C7 C8 107.01(9) . . ?
C1 C8 C7 120.45(9) . . ?
C9 C8 C1 130.90(10) . . ?
C9 C8 C7 108.60(9) . . ?
C8 C9 C10 107.79(9) . . ?
C8 C9 C11 130.36(10) . . ?
C11 C9 C10 121.65(9) . . ?
O3 C10 N1 124.62(10) . . ?
O3 C10 C9 128.46(10) . . ?
N1 C10 C9 106.91(9) . . ?
C12 C11 C9 122.04(10) . . ?
C12 C11 C16 117.76(10) . . ?
C16 C11 C9 120.09(10) . . ?
C11 C12 H12 119.1 . . ?
C13 C12 C11 121.78(10) . . ?
C13 C12 H12 119.1 . . ?
C12 C13 H13 120.3 . . ?
C12 C13 C14 119.34(10) . . ?
C14 C13 H13 120.3 . . ?
O2 C14 C13 124.42(10) . . ?
O2 C14 C15 115.65(10) . . ?
C13 C14 C15 119.92(10) . . ?
C14 C15 H15 119.9 . . ?
C16 C15 C14 120.15(10) . . ?
C16 C15 H15 119.9 . . ?
C11 C16 H16 119.5 . . ?
C15 C16 C11 120.99(10) . . ?
C15 C16 H16 119.5 . . ?
O2 C17 H17A 109.5 . . ?
O2 C17 H17B 109.5 . . ?
O2 C17 H17C 109.5 . . ?
H17A C17 H17B 109.5 . . ?
H17A C17 H17C 109.5 . . ?
H17B C17 H17C 109.5 . . ?
O1 C18 H18A 109.5 . . ?
O1 C18 H18B 109.5 . . ?
O1 C18 H18C 109.5 . . ?
H18A C18 H18B 109.5 . . ?
H18A C18 H18C 109.5 . . ?
H18B C18 H18C 109.5 . . ?
C20 C19 N1 120.47(10) . . ?
C23 C19 N1 119.10(10) . . ?
C23 C19 C20 120.41(10) . . ?
C19 C20 H20 120.3 . . ?
C21 C20 C19 119.31(10) . . ?
C21 C20 H20 120.3 . . ?
C20 C21 H21 119.9 . . ?
C20 C21 C22 120.18(10) . . ?
C22 C21 H21 119.9 . . ?
C21 C22 C24 120.19(10) . . ?
C21 C22 C25 119.59(10) . . ?
C24 C22 C25 119.99(10) . . ?
C19 C23 H23 120.0 . . ?
C24 C23 C19 120.00(10) . . ?
C24 C23 H23 120.0 . . ?
C22 C24 H24 120.2 . . ?
C23 C24 C22 119.62(10) . . ?
C23 C24 H24 120.2 . . ?
N2 C25 C22 176.65(12) . . ?

loop_
_geom_bond_atom_site_label_1
_geom_bond_atom_site_label_2
_geom_bond_distance
_geom_bond_site_symmetry_2
_geom_bond_publ_flag
O1 C4 1.3645(13) . ?
O1 C18 1.4302(14) . ?
O2 C14 1.3635(13) . ?
O2 C17 1.4286(14) . ?
O3 C10 1.2068(14) . ?
O4 C7 1.2082(14) . ?
N1 C7 1.4057(14) . ?
N1 C10 1.4044(14) . ?
N1 C19 1.4204(14) . ?
N2 C25 1.1499(16) . ?
C1 C2 1.4010(15) . ?
C1 C6 1.3940(15) . ?
C1 C8 1.4706(15) . ?
C2 H2 0.9500 . ?
C2 C3 1.3797(16) . ?
C3 H3 0.9500 . ?
C3 C4 1.3951(16) . ?
C4 C5 1.3925(16) . ?
C5 H5 0.9500 . ?
C5 C6 1.3874(16) . ?
C6 H6 0.9500 . ?
C7 C8 1.4952(15) . ?
C8 C9 1.3532(15) . ?
C9 C10 1.5085(15) . ?
C9 C11 1.4663(15) . ?
C11 C12 1.3952(15) . ?
C11 C16 1.4080(16) . ?
C12 H12 0.9500 . ?
C12 C13 1.3862(16) . ?
C13 H13 0.9500 . ?
C13 C14 1.3896(16) . ?
C14 C15 1.3979(16) . ?
C15 H15 0.9500 . ?
C15 C16 1.3753(16) . ?
C16 H16 0.9500 . ?
C17 H17A 0.9800 . ?
C17 H17B 0.9800 . ?
C17 H17C 0.9800 . ?
C18 H18A 0.9800 . ?
C18 H18B 0.9800 . ?
C18 H18C 0.9800 . ?
C19 C20 1.3967(16) . ?
C19 C23 1.3964(16) . ?
C20 H20 0.9500 . ?
C20 C21 1.3871(16) . ?
C21 H21 0.9500 . ?
C21 C22 1.3962(16) . ?
C22 C24 1.3965(16) . ?
C22 C25 1.4443(16) . ?
C23 H23 0.9500 . ?
C23 C24 1.3842(16) . ?
C24 H24 0.9500 . ?

loop_
_geom_torsion_atom_site_label_1
_geom_torsion_atom_site_label_2
_geom_torsion_atom_site_label_3
_geom_torsion_atom_site_label_4
_geom_torsion
_geom_torsion_site_symmetry_1
_geom_torsion_site_symmetry_2
_geom_torsion_site_symmetry_3
_geom_torsion_site_symmetry_4
_geom_torsion_publ_flag
O1 C4 C5 C6 -176.13(10) . . . . ?
O2 C14 C15 C16 177.69(10) . . . . ?
O4 C7 C8 C1 8.14(17) . . . . ?
O4 C7 C8 C9 -174.00(11) . . . . ?
N1 C7 C8 C1 -173.36(9) . . . . ?
N1 C7 C8 C9 4.50(12) . . . . ?
N1 C19 C20 C21 -175.08(10) . . . . ?
N1 C19 C23 C24 172.78(10) . . . . ?
C1 C2 C3 C4 -2.15(18) . . . . ?
C1 C8 C9 C10 172.69(11) . . . . ?
C1 C8 C9 C11 -12.6(2) . . . . ?
C2 C1 C6 C5 -0.94(16) . . . . ?
C2 C1 C8 C7 -48.25(15) . . . . ?
C2 C1 C8 C9 134.44(13) . . . . ?
C2 C3 C4 O1 178.20(10) . . . . ?
C2 C3 C4 C5 -0.71(17) . . . . ?
C3 C4 C5 C6 2.68(16) . . . . ?
C4 C5 C6 C1 -1.86(17) . . . . ?
C6 C1 C2 C3 2.94(17) . . . . ?
C6 C1 C8 C7 130.09(11) . . . . ?
C6 C1 C8 C9 -47.22(17) . . . . ?
C7 N1 C10 O3 178.38(10) . . . . ?
C7 N1 C10 C9 -0.73(11) . . . . ?
C7 N1 C19 C20 143.36(11) . . . . ?
C7 N1 C19 C23 -34.77(15) . . . . ?
C7 C8 C9 C10 -4.87(12) . . . . ?
C7 C8 C9 C11 169.87(10) . . . . ?
C8 C1 C2 C3 -178.68(10) . . . . ?
C8 C1 C6 C5 -179.33(10) . . . . ?
C8 C9 C10 O3 -175.45(11) . . . . ?
C8 C9 C10 N1 3.61(12) . . . . ?
C8 C9 C11 C12 155.31(11) . . . . ?
C8 C9 C11 C16 -28.57(17) . . . . ?
C9 C11 C12 C13 176.49(10) . . . . ?
C9 C11 C16 C15 -175.06(10) . . . . ?
C10 N1 C7 O4 176.42(10) . . . . ?
C10 N1 C7 C8 -2.12(11) . . . . ?
C10 N1 C19 C20 -33.62(16) . . . . ?
C10 N1 C19 C23 148.25(11) . . . . ?
C10 C9 C11 C12 -30.57(15) . . . . ?
C10 C9 C11 C16 145.55(10) . . . . ?
C11 C9 C10 O3 9.25(17) . . . . ?
C11 C9 C10 N1 -171.68(9) . . . . ?
C11 C12 C13 C14 -2.17(16) . . . . ?
C12 C11 C16 C15 1.22(16) . . . . ?
C12 C13 C14 O2 -176.11(10) . . . . ?
C12 C13 C14 C15 2.56(16) . . . . ?
C13 C14 C15 C16 -1.09(16) . . . . ?
C14 C15 C16 C11 -0.82(17) . . . . ?
C16 C11 C12 C13 0.29(16) . . . . ?
C17 O2 C14 C13 -0.99(16) . . . . ?
C17 O2 C14 C15 -179.71(10) . . . . ?
C18 O1 C4 C3 -177.57(10) . . . . ?
C18 O1 C4 C5 1.29(16) . . . . ?
C19 N1 C7 O4 -0.98(17) . . . . ?
C19 N1 C7 C8 -179.52(9) . . . . ?
C19 N1 C10 O3 -4.26(17) . . . . ?
C19 N1 C10 C9 176.63(9) . . . . ?
C19 C20 C21 C22 2.01(16) . . . . ?
C19 C23 C24 C22 2.57(17) . . . . ?
C20 C19 C23 C24 -5.35(16) . . . . ?
C20 C21 C22 C24 -4.78(16) . . . . ?
C20 C21 C22 C25 169.74(10) . . . . ?
C21 C22 C24 C23 2.46(17) . . . . ?
C23 C19 C20 C21 3.03(16) . . . . ?
C25 C22 C24 C23 -172.03(10) . . . . ?
